data_2100031
loop_
_publ_author_name
'Richard E. Marsh'

_publ_section_title
;
 Space group <i>P</i>1: an update
;
_journal_issue 3
_journal_name_full 'Acta Crystallographica Section B'
_journal_page_first 359
_journal_page_last 359
_journal_paper_doi 10.1107/S0108768105009651
_journal_volume 61
_journal_year 2005
_chemical_formula_moiety 'C42 H54 N4'
_chemical_formula_sum 'C42 H54 N4'
_space_group_crystal_system triclinic
_space_group_IT_number 2
_space_group_name_Hall '-P 1'
_space_group_name_H-M_alt 'P -1'
_symmetry_space_group_name_H-M 'P -1'
_audit_creation_method CRYM
_cell_angle_alpha 105.67
_cell_angle_beta 99.14
_cell_angle_gamma 93.40
_cell_formula_units_Z 2
_cell_length_a 11.9150
_cell_length_b 12.0500
_cell_length_c 13.5440
_cell_volume 1837.827
_cod_data_source_file bk0148.cif
_cod_data_source_block EDOWUP
_cod_depositor_comments
;
  Added moiety chemical formula and Z value from Marsh (2005) paper.
  The summary chemical formula is calculated from moiety formula using
  AdHocParser
  (svn://www.crystallography.net/cod-tools/trunk/Formulae/AdHocParser.yp,
  revision 1441.)

  Andrius Merkys
  2013-11-11
;
_cod_original_sg_symbol_H-M P-1
_cod_original_formula_sum 'not given'
_cod_database_code 2100031

loop_
_space_group_symop_id
_space_group_symop_operation_xyz
1 x,y,z
2 -x,-y,-z

loop_
_atom_site_label
_atom_site_fract_x
_atom_site_fract_y
_atom_site_fract_z
_atom_site_type_symbol
N1 0.56925 0.37175 0.45810 N
N2 1.26560 1.05405 0.82335 N
C1 0.55935 0.48360 0.50140 C
C2 0.65305 0.56575 0.54510 C
H1 0.64220 0.64300 0.57145 H
C3 0.76355 0.53280 0.54945 C
C4 0.77255 0.41515 0.50495 C
H2 0.84380 0.38795 0.50550 H
C5 0.67540 0.34070 0.46070 C
H3 0.68370 0.26350 0.43025 H
C6 0.86790 0.61260 0.59555 C
H4 0.93560 0.57935 0.60615 H
C7 0.87525 0.72590 0.62305 C
H5 0.80730 0.75810 0.61040 H
C8 0.97740 0.80840 0.67150 C
C9 1.08590 0.77535 0.69765 C
H6 1.09495 0.69695 0.68320 H
C10 1.18055 0.85550 0.74455 C
H7 1.25150 0.82930 0.75865 H
C11 1.17195 0.97505 0.77125 C
C12 1.06385 1.00800 0.74350 C
H8 1.05415 1.08635 0.75780 H
C13 0.97195 0.92765 0.69560 C
H9 0.90190 0.95400 0.67805 H
C14 1.37515 1.01420 0.85975 C
H10 1.35965 0.94670 0.88340 H
H11 1.41740 1.07470 0.91895 H
C15 1.44860 0.98360 0.77725 C
H12 1.47525 1.05355 0.76190 H
H13 1.40305 0.93235 0.71390 H
C16 1.55050 0.92535 0.81210 C
H14 1.52360 0.85485 0.82655 H
H15 1.59495 0.97630 0.87625 H
C17 1.62565 0.89615 0.73255 C
H16 1.68900 0.86040 0.75840 H
H17 1.65315 0.96535 0.71850 H
H18 1.58315 0.84385 0.66965 H
C18 1.26075 1.17750 0.84655 C
H19 1.20350 1.19215 0.79350 H
H20 1.33365 1.21305 0.84115 H
C19 1.23350 1.23610 0.95030 C
H21 1.17235 1.24505 0.93110 H
H22 1.29205 1.23140 0.98300 H
C20 1.21150 1.25000 1.00965 C
H23 1.14310 1.23705 0.97705 H
H24 1.26835 1.25710 1.02585 H
C21 1.18370 1.31345 1.11380 C
H25 1.12245 1.35865 1.10350 H
H26 1.24940 1.36305 1.15650 H
H27 1.16175 1.25820 1.14765 H
N5 0.57075 -0.11860 0.43505 N
N6 1.24705 0.56125 0.85285 N
C43 0.55910 -0.01175 0.49150 C
C44 0.64980 0.07365 0.53300 C
H55 0.63725 0.14655 0.57210 H
C45 0.75955 0.05175 0.51715 C
C46 0.77125 -0.05865 0.45780 C
H56 0.84235 -0.07835 0.44345 H
C47 0.67650 -0.13880 0.42015 C
H57 0.68690 -0.21265 0.38140 H
C48 0.85915 0.13770 0.56110 C
H58 0.92145 0.12880 0.52730 H
C49 0.86830 0.22750 0.64555 C
H59 0.80435 0.23525 0.67720 H
C50 0.96420 0.31480 0.69475 C
C51 0.96700 0.38980 0.79275 C
H60 0.90400 0.38555 0.82460 H
C52 1.05850 0.47060 0.84545 C
H61 1.05660 0.51785 0.91185 H
C53 1.15425 0.48195 0.79985 C
C54 1.14960 0.41210 0.69875 C
H62 1.20965 0.42060 0.66425 H
C55 1.05810 0.33065 0.64865 C
H63 1.05895 0.28455 0.58160 H
C56 1.34525 0.57685 0.80430 C
H64 1.38545 0.65330 0.83830 H
H65 1.31900 0.57185 0.73160 H
C57 1.42815 0.48420 0.81185 C
H66 1.46190 0.49710 0.88425 H
H67 1.38470 0.40895 0.78820 H
C58 1.51425 0.48475 0.75720 C
H68 1.55745 0.56005 0.78225 H
H69 1.47895 0.47530 0.68575 H
C59 1.59680 0.39300 0.75575 C
H70 1.65325 0.40545 0.71595 H
H71 1.55690 0.31735 0.72440 H
H72 1.63290 0.39950 0.82565 H
C60 1.26225 0.62155 0.96300 C
H73 1.33925 0.61870 0.99345 H
H74 1.21410 0.57845 0.99360 H
C61 1.23595 0.74005 0.99390 C
H75 1.27535 0.77170 1.02610 H
H76 1.23345 0.75690 0.95235 H
C62 1.15965 0.77675 1.00775 C
H77 1.17835 0.77840 1.00265 H
H78 1.10000 0.72690 1.01985 H
C63 1.13960 0.90115 1.04465 C
H79 1.13940 0.91955 1.11485 H
H80 1.06940 0.91015 1.01095 H
H81 1.19750 0.95045 1.03065 H
